data_4110691
loop_
_publ_author_name
'Zolt\'an A. G\'al'
'Oliver J. Rutt'
'Catherine F. Smura'
'Timothy P. Overton'
'Nicolas Barrier'
'Simon J. Clarke'
'Joke Hadermann'

_publ_section_title
;
 Structural Chemistry and Metamagnetism of an Homologous Series of Layered
 Manganese Oxysulfides
;
_journal_name_full 'Journal of the American Chemical Society'
_journal_page_first 8530
_journal_page_last 8540
_journal_paper_doi 10.1021/ja060892o
_journal_volume 128
_journal_year 2006
_chemical_compound_source 'synthesis as described'
_chemical_formula_moiety 'Cu6.58 S6, Cu3.29 S4, 4(Mn O2), 8(Sr)'
_chemical_formula_sum 'Cu9.87 Mn4 O8 S10 Sr8'
_chemical_formula_weight 1996.79
_chemical_name_common 'Compound X'
_chemical_name_systematic
;
 ?
;
_space_group_IT_number 139
_symmetry_cell_setting tetragonal
_symmetry_Int_Tables_number 139
_symmetry_space_group_name_Hall '-I 4 2'
_symmetry_space_group_name_H-M 'I 4/m m m'
_atom_sites_solution_hydrogens geom
_atom_sites_solution_primary direct
_atom_sites_solution_secondary difmap
_audit_conform_dict_location ftp://ftp.iucr.org/pub/cif_core.dic
_audit_conform_dict_name cif_core.dic
_audit_conform_dict_version 2.2
_audit_creation_date 2004-04-15T20:28:12-00:00
_audit_creation_method 'WinGX routine CIF_UPDATE'
_cell_angle_alpha 90
_cell_angle_beta 90
_cell_angle_gamma 90
_cell_formula_units_Z 1
_cell_length_a 4.01770(10)
_cell_length_b 4.01770(10)
_cell_length_c 40.0019(9)
_cell_measurement_reflns_used 5152
_cell_measurement_temperature 293(2)
_cell_measurement_theta_max 37.785
_cell_measurement_theta_min 4.076
_cell_measurement_wavelength 0.71073
_cell_volume 645.71(3)
_computing_cell_refinement 'HKL Scalepack (Otwinowski & Minor 1997)'
_computing_data_collection 'Collect (Nonius BV, 1997-2000)'
_computing_data_reduction 'HKL Denzo and Scalepack (Otwinowski & Minor 1997)'
_computing_molecular_graphics 'Ortep-3 for Windows (Farrugia, 1997)'
_computing_publication_material 'WinGX publication routines (Farrugia, 1999)'
_computing_structure_refinement 'SHELXL-97 (Sheldrick, 1997)'
_computing_structure_solution 'SHELXS-97 (Sheldrick, 1997)'
_diffrn_ambient_temperature 293(2)
_diffrn_detector 'CCD plate'
_diffrn_measured_fraction_theta_full 0.991
_diffrn_measured_fraction_theta_max 0.991
_diffrn_measurement_device '95mm CCD camera on \k-goniostat'
_diffrn_measurement_device_type KappaCCD
_diffrn_measurement_method 'CCD rotation images, thick slices'
_diffrn_orient_matrix_type 'by Nonius Collect from scalepack cell'
_diffrn_orient_matrix_UB_11 0.198286
_diffrn_orient_matrix_UB_12 0.149227
_diffrn_orient_matrix_UB_13 0.19168E-2
_diffrn_orient_matrix_UB_21 0.28083E-2
_diffrn_orient_matrix_UB_22 0.278975E-1
_diffrn_orient_matrix_UB_23 -0.248397E-1
_diffrn_orient_matrix_UB_31 -0.150416
_diffrn_orient_matrix_UB_32 0.19724
_diffrn_orient_matrix_UB_33 0.20631E-2
_diffrn_radiation_monochromator graphite
_diffrn_radiation_probe x-ray
_diffrn_radiation_type MoK\a
_diffrn_radiation_wavelength 0.71073
_diffrn_reflns_av_R_equivalents 0.0392
_diffrn_reflns_av_unetI/netI 0.0265
_diffrn_reflns_limit_h_max 6
_diffrn_reflns_limit_h_min -6
_diffrn_reflns_limit_k_max 6
_diffrn_reflns_limit_k_min -6
_diffrn_reflns_limit_l_max 52
_diffrn_reflns_limit_l_min -66
_diffrn_reflns_number 4554
_diffrn_reflns_theta_full 36.23
_diffrn_reflns_theta_max 36.23
_diffrn_reflns_theta_min 5.1
_diffrn_source 'Enraf Nonius FR590'
_exptl_absorpt_coefficient_mu 27.009
_exptl_absorpt_correction_T_max 0.7426
_exptl_absorpt_correction_T_min 0.1488
_exptl_absorpt_correction_type analytical
_exptl_absorpt_process_details
;
        (see. N.W. Alcock (1970). Cryst. Computing, p271)
;
_exptl_crystal_colour black
_exptl_crystal_density_diffrn 5.135
_exptl_crystal_description prism
_exptl_crystal_F_000 914.3
_exptl_crystal_size_max 0.07
_exptl_crystal_size_mid 0.035
_exptl_crystal_size_min 0.012
_refine_diff_density_max 0.96
_refine_diff_density_min -0.771
_refine_diff_density_rms 0.146
_refine_ls_extinction_coef 0.0038(4)
_refine_ls_extinction_expression Fc^*^=kFc[1+0.001xFc^2^\l^3^/sin(2\q)]^-1/4^
_refine_ls_extinction_method SHELXL
_refine_ls_goodness_of_fit_ref 1.037
_refine_ls_hydrogen_treatment mixed
_refine_ls_matrix_type full
_refine_ls_number_parameters 42
_refine_ls_number_reflns 551
_refine_ls_number_restraints 0
_refine_ls_restrained_S_all 1.037
_refine_ls_R_factor_all 0.0223
_refine_ls_R_factor_gt 0.0199
_refine_ls_shift/su_max 0
_refine_ls_shift/su_mean 0
_refine_ls_structure_factor_coef Fsqd
_refine_ls_weighting_details 'calc w=1/[\s^2^(Fo^2^)+(0.0149P)^2^+2.3577P] where P=(Fo^2^+2Fc^2^)/3'
_refine_ls_weighting_scheme calc
_refine_ls_wR_factor_gt 0.0451
_refine_ls_wR_factor_ref 0.0463
_reflns_number_gt 513
_reflns_number_total 551
_reflns_threshold_expression >2sigma(I)
_cod_data_source_file ja060892osi20060207_050239.cif
_cod_data_source_block zg273bum
_cod_database_code 4110691
_exptl_absorpt_correction_t_ave 0.5515

loop_
_symmetry_equiv_pos_as_xyz
'x, y, z'
'x, -y, -z'
'-x, -y, z'
'-x, y, -z'
'y, x, -z'
'y, -x, z'
'-y, x, z'
'-y, -x, -z'
'x+1/2, y+1/2, z+1/2'
'x+1/2, -y+1/2, -z+1/2'
'-x+1/2, -y+1/2, z+1/2'
'-x+1/2, y+1/2, -z+1/2'
'y+1/2, x+1/2, -z+1/2'
'y+1/2, -x+1/2, z+1/2'
'-y+1/2, x+1/2, z+1/2'
'-y+1/2, -x+1/2, -z+1/2'
'-x, -y, -z'
'-x, y, z'
'x, y, -z'
'x, -y, z'
'-y, -x, z'
'-y, x, -z'
'y, -x, -z'
'y, x, z'
'-x+1/2, -y+1/2, -z+1/2'
'-x+1/2, y+1/2, z+1/2'
'x+1/2, y+1/2, -z+1/2'
'x+1/2, -y+1/2, z+1/2'
'-y+1/2, -x+1/2, z+1/2'
'-y+1/2, x+1/2, -z+1/2'
'y+1/2, -x+1/2, -z+1/2'
'y+1/2, x+1/2, z+1/2'

loop_
_atom_site_label
_atom_site_type_symbol
_atom_site_fract_x
_atom_site_fract_y
_atom_site_fract_z
_atom_site_U_iso_or_equiv
_atom_site_adp_type
_atom_site_occupancy
_atom_site_symmetry_multiplicity
_atom_site_calc_flag
_atom_site_refinement_flags
Sr1 Sr 0 0 0.316351(9) 0.00885(10) Uani 1 8 d S
Sr2 Sr 0 0 0.402375(9) 0.01039(10) Uani 1 8 d S
Mn Mn 0 0 0.140730(15) 0.00875(13) Uani 1 8 d S
S1 S 0 0 0.07064(2) 0.01175(18) Uani 1 8 d S
S2 S 0 0 0.21538(2) 0.00992(17) Uani 1 8 d S
S3 S 0 0 0.5 0.0233(4) Uani 1 16 d S
O O 0 0.5 0.14193(5) 0.0118(4) Uani 1 4 d S
Cu1 Cu 0 0.5 0.25 0.0186(2) Uani 0.822(3) 8 d SP
Cu2 Cu 0 0.3435(15) 0.02622(10) 0.0463(12) Uani 0.270(6) 2 d SP
Cu3 Cu 0 0.5 0.03419(10) 0.0293(13) Uani 0.245(10) 4 d SP
Cu4 Cu 0.205(4) 0.205(4) 0.0260(5) 0.031(7) Uiso 0.019(2) 2 d SP

loop_
_atom_site_aniso_label
_atom_site_aniso_U_11
_atom_site_aniso_U_22
_atom_site_aniso_U_33
_atom_site_aniso_U_23
_atom_site_aniso_U_13
_atom_site_aniso_U_12
Sr1 0.00730(12) 0.00730(12) 0.01195(16) 0 0 0
Sr2 0.00783(12) 0.00783(12) 0.01552(17) 0 0 0
Mn 0.00431(16) 0.00431(16) 0.0176(3) 0 0 0
S1 0.0118(3) 0.0118(3) 0.0117(4) 0 0 0
S2 0.0092(2) 0.0092(2) 0.0113(4) 0 0 0
S3 0.0138(4) 0.0138(4) 0.0425(10) 0 0 0
O 0.0091(9) 0.0138(10) 0.0124(8) 0 0 0
Cu1 0.0207(3) 0.0207(3) 0.0143(3) 0 0 0
Cu2 0.0525(13) 0.061(3) 0.0255(12) 0.0192(14) 0 0
Cu3 0.0333(13) 0.040(3) 0.0149(10) 0 0 0

loop_
_atom_type_symbol
_atom_type_description
_atom_type_scat_dispersion_real
_atom_type_scat_dispersion_imag
_atom_type_scat_source
Cu Cu 0.3201 1.2651 'International Tables Vol C Tables 4.2.6.8 and 6.1.1.4'
Mn Mn 0.3368 0.7283 'International Tables Vol C Tables 4.2.6.8 and 6.1.1.4'
O O 0.0106 0.006 'International Tables Vol C Tables 4.2.6.8 and 6.1.1.4'
S S 0.1246 0.1234 'International Tables Vol C Tables 4.2.6.8 and 6.1.1.4'
Sr Sr -1.5307 3.2498 'International Tables Vol C Tables 4.2.6.8 and 6.1.1.4'

loop_
_exptl_crystal_face_index_h
_exptl_crystal_face_index_k
_exptl_crystal_face_index_l
_exptl_crystal_face_perp_dist
0 0 1 0.007
0 0 -1 0.005
-1 -1 18 0.025
1 0 10 0.016
-1 -2 19 0.034
1 1 -18 0.031
0 1 30 0.023
3 -1 -20 0.028
-18 5 -18 0.027

loop_
_geom_angle_atom_site_label_1
_geom_angle_atom_site_label_2
_geom_angle_atom_site_label_3
_geom_angle
_geom_angle_site_symmetry_1
_geom_angle_site_symmetry_3
O Sr1 O 65.90(3) 13_455 25
O Sr1 O 100.57(6) 13_455 13_445
O Sr1 O 65.90(3) 25 13_445
O Sr1 O 65.90(3) 13_455 25_455
O Sr1 O 100.57(6) 25 25_455
O Sr1 O 65.90(3) 13_445 25_455
O Sr1 S2 139.225(11) 13_455 25_445
O Sr1 S2 139.225(11) 25 25_445
O Sr1 S2 76.36(3) 13_445 25_445
O Sr1 S2 76.36(3) 25_455 25_445
O Sr1 S2 76.36(3) 13_455 25
O Sr1 S2 76.36(3) 25 25
O Sr1 S2 139.225(11) 13_445 25
O Sr1 S2 139.225(11) 25_455 25
S2 Sr1 S2 131.84(3) 25_445 25
O Sr1 S2 76.36(3) 13_455 25_455
O Sr1 S2 139.225(11) 25 25_455
O Sr1 S2 139.225(11) 13_445 25_455
O Sr1 S2 76.36(3) 25_455 25_455
S2 Sr1 S2 80.419(13) 25_445 25_455
S2 Sr1 S2 80.419(13) 25 25_455
O Sr1 S2 139.225(11) 13_455 25_545
O Sr1 S2 76.36(3) 25 25_545
O Sr1 S2 76.36(3) 13_445 25_545
O Sr1 S2 139.225(11) 25_455 25_545
S2 Sr1 S2 80.419(13) 25_445 25_545
S2 Sr1 S2 80.419(13) 25 25_545
S2 Sr1 S2 131.84(3) 25_455 25_545
O Sr1 Mn 37.249(5) 13_455 25
O Sr1 Mn 37.249(5) 25 25
O Sr1 Mn 97.76(3) 13_445 25
O Sr1 Mn 97.76(3) 25_455 25
S2 Sr1 Mn 172.93(2) 25_445 25
S2 Sr1 Mn 55.223(18) 25 25
S2 Sr1 Mn 102.182(8) 25_455 25
S2 Sr1 Mn 102.182(8) 25_545 25
O Sr1 Mn 97.76(3) 13_455 25_445
O Sr1 Mn 97.76(3) 25 25_445
O Sr1 Mn 37.249(5) 13_445 25_445
O Sr1 Mn 37.249(5) 25_455 25_445
S2 Sr1 Mn 55.223(18) 25_445 25_445
S2 Sr1 Mn 172.93(2) 25 25_445
S2 Sr1 Mn 102.182(8) 25_455 25_445
S2 Sr1 Mn 102.182(8) 25_545 25_445
Mn Sr1 Mn 117.71(2) 25 25_445
O Sr1 Mn 37.249(5) 13_455 25_455
O Sr1 Mn 97.76(3) 25 25_455
O Sr1 Mn 97.76(3) 13_445 25_455
O Sr1 Mn 37.249(5) 25_455 25_455
S2 Sr1 Mn 102.182(8) 25_445 25_455
S2 Sr1 Mn 102.182(8) 25 25_455
S2 Sr1 Mn 55.223(18) 25_455 25_455
S2 Sr1 Mn 172.93(2) 25_545 25_455
Mn Sr1 Mn 74.484(9) 25 25_455
Mn Sr1 Mn 74.484(9) 25_445 25_455
O Sr1 Mn 97.76(3) 13_455 25_545
O Sr1 Mn 37.249(5) 25 25_545
O Sr1 Mn 37.249(5) 13_445 25_545
O Sr1 Mn 97.76(3) 25_455 25_545
S2 Sr1 Mn 102.182(8) 25_445 25_545
S2 Sr1 Mn 102.182(8) 25 25_545
S2 Sr1 Mn 172.93(2) 25_455 25_545
S2 Sr1 Mn 55.223(18) 25_545 25_545
Mn Sr1 Mn 74.484(9) 25 25_545
Mn Sr1 Mn 74.484(9) 25_445 25_545
Mn Sr1 Mn 117.71(2) 25_455 25_545
O Sr2 O 64.04(3) 13_445 25_455
O Sr2 O 97.16(6) 13_445 13_455
O Sr2 O 64.04(3) 25_455 13_455
O Sr2 O 64.04(3) 13_445 25
O Sr2 O 97.16(6) 25_455 25
O Sr2 O 64.04(3) 13_455 25
O Sr2 S1 136.941(14) 13_445 25
O Sr2 S1 136.941(14) 25_455 25
O Sr2 S1 74.89(3) 13_455 25
O Sr2 S1 74.89(3) 25 25
O Sr2 S1 74.89(3) 13_445 25_445
O Sr2 S1 74.89(3) 25_455 25_445
O Sr2 S1 136.941(14) 13_455 25_445
O Sr2 S1 136.941(14) 25 25_445
S1 Sr2 S1 138.39(4) 25 25_445
O Sr2 S1 136.941(14) 13_445 25_455
O Sr2 S1 74.89(3) 25_455 25_455
O Sr2 S1 74.89(3) 13_455 25_455
O Sr2 S1 136.941(14) 25 25_455
S1 Sr2 S1 82.752(12) 25 25_455
S1 Sr2 S1 82.752(12) 25_445 25_455
O Sr2 S1 74.89(3) 13_445 25_545
O Sr2 S1 136.941(14) 25_455 25_545
O Sr2 S1 136.941(14) 13_455 25_545
O Sr2 S1 74.89(3) 25 25_545
S1 Sr2 S1 82.752(12) 25 25_545
S1 Sr2 S1 82.752(12) 25_445 25_545
S1 Sr2 S1 138.39(4) 25_455 25_545
O Sr2 Cu3 169.79(5) 13_445 13_455
O Sr2 Cu3 121.25(3) 25_455 13_455
O Sr2 Cu3 93.05(5) 13_455 13_455
O Sr2 Cu3 121.25(3) 25 13_455
S1 Sr2 Cu3 46.47(2) 25 13_455
S1 Sr2 Cu3 97.57(4) 25_445 13_455
S1 Sr2 Cu3 46.47(2) 25_455 13_455
S1 Sr2 Cu3 97.57(4) 25_545 13_455
O Sr2 Cu3 121.25(3) 13_445 25
O Sr2 Cu3 169.79(5) 25_455 25
O Sr2 Cu3 121.25(3) 13_455 25
O Sr2 Cu3 93.05(5) 25 25
S1 Sr2 Cu3 46.47(2) 25 25
S1 Sr2 Cu3 97.57(4) 25_445 25
S1 Sr2 Cu3 97.57(4) 25_455 25
S1 Sr2 Cu3 46.47(2) 25_545 25
Cu3 Sr2 Cu3 52.07(5) 13_455 25
O Sr2 Cu3 93.05(5) 13_445 13_445
O Sr2 Cu3 121.25(3) 25_455 13_445
O Sr2 Cu3 169.79(5) 13_455 13_445
O Sr2 Cu3 121.25(3) 25 13_445
S1 Sr2 Cu3 97.57(4) 25 13_445
S1 Sr2 Cu3 46.47(2) 25_445 13_445
S1 Sr2 Cu3 97.57(4) 25_455 13_445
S1 Sr2 Cu3 46.47(2) 25_545 13_445
Cu3 Sr2 Cu3 76.73(9) 13_455 13_445
Cu3 Sr2 Cu3 52.07(5) 25 13_445
O Sr2 Cu3 121.25(3) 13_445 25_455
O Sr2 Cu3 93.05(5) 25_455 25_455
O Sr2 Cu3 121.25(3) 13_455 25_455
O Sr2 Cu3 169.79(5) 25 25_455
S1 Sr2 Cu3 97.57(4) 25 25_455
S1 Sr2 Cu3 46.47(2) 25_445 25_455
S1 Sr2 Cu3 46.47(2) 25_455 25_455
S1 Sr2 Cu3 97.57(4) 25_545 25_455
Cu3 Sr2 Cu3 52.07(5) 13_455 25_455
Cu3 Sr2 Cu3 76.73(9) 25 25_455
Cu3 Sr2 Cu3 52.07(5) 13_445 25_455
O Mn O 177.26(11) 21_655 21
O Mn O 89.967(3) 21_655 .
O Mn O 89.967(3) 21 .
O Mn O 89.967(3) 21_655 1_545
O Mn O 89.967(3) 21 1_545
O Mn O 177.26(11) . 1_545
O Mn S1 91.37(5) 21_655 .
O Mn S1 91.37(5) 21 .
O Mn S1 91.37(5) . .
O Mn S1 91.37(5) 1_545 .
O Mn Sr1 51.88(3) 21_655 25
O Mn Sr1 126.35(4) 21 25
O Mn Sr1 51.88(3) . 25
O Mn Sr1 126.35(4) 1_545 25
S1 Mn Sr1 121.145(10) . 25
O Mn Sr1 126.35(4) 21_655 25_445
O Mn Sr1 51.88(3) 21 25_445
O Mn Sr1 126.35(4) . 25_445
O Mn Sr1 51.88(3) 1_545 25_445
S1 Mn Sr1 121.145(10) . 25_445
Sr1 Mn Sr1 117.71(2) 25 25_445
O Mn Sr1 126.35(4) 21_655 25_455
O Mn Sr1 51.88(3) 21 25_455
O Mn Sr1 51.88(3) . 25_455
O Mn Sr1 126.35(4) 1_545 25_455
S1 Mn Sr1 121.145(10) . 25_455
Sr1 Mn Sr1 74.484(9) 25 25_455
Sr1 Mn Sr1 74.484(9) 25_445 25_455
O Mn Sr1 51.88(3) 21_655 25_545
O Mn Sr1 126.35(4) 21 25_545
O Mn Sr1 126.35(4) . 25_545
O Mn Sr1 51.88(3) 1_545 25_545
S1 Mn Sr1 121.145(10) . 25_545
Sr1 Mn Sr1 74.484(9) 25 25_545
Sr1 Mn Sr1 74.484(9) 25_445 25_545
Sr1 Mn Sr1 117.71(2) 25_455 25_545
O Mn Sr2 128.08(4) 21_655 25_445
O Mn Sr2 53.71(4) 21 25_445
O Mn Sr2 128.08(4) . 25_445
O Mn Sr2 53.71(4) 1_545 25_445
S1 Mn Sr2 58.745(10) . 25_445
Sr1 Mn Sr2 179.891(18) 25 25_445
Sr1 Mn Sr2 62.400(8) 25_445 25_445
Sr1 Mn Sr2 105.566(4) 25_455 25_445
Sr1 Mn Sr2 105.566(4) 25_545 25_445
O Mn Sr2 53.71(4) 21_655 25
O Mn Sr2 128.08(4) 21 25
O Mn Sr2 53.71(4) . 25
O Mn Sr2 128.08(4) 1_545 25
S1 Mn Sr2 58.745(10) . 25
Sr1 Mn Sr2 62.400(8) 25 25
Sr1 Mn Sr2 179.891(18) 25_445 25
Sr1 Mn Sr2 105.566(4) 25_455 25
Sr1 Mn Sr2 105.566(4) 25_545 25
Sr2 Mn Sr2 117.49(2) 25_445 25
O Mn Sr2 53.71(4) 21_655 25_545
O Mn Sr2 128.08(4) 21 25_545
O Mn Sr2 128.08(4) . 25_545
O Mn Sr2 53.71(4) 1_545 25_545
S1 Mn Sr2 58.745(10) . 25_545
Sr1 Mn Sr2 105.566(4) 25 25_545
Sr1 Mn Sr2 105.566(4) 25_445 25_545
Sr1 Mn Sr2 179.891(18) 25_455 25_545
Sr1 Mn Sr2 62.400(8) 25_545 25_545
Sr2 Mn Sr2 74.383(9) 25_445 25_545
Sr2 Mn Sr2 74.383(9) 25 25_545
Cu4 S1 Cu4 66.2(11) . 3
Cu4 S1 Cu4 45.5(7) . 20
Cu4 S1 Cu4 45.5(7) 3 20
Cu4 S1 Cu4 45.5(7) . 18
Cu4 S1 Cu4 45.5(7) 3 18
Cu4 S1 Cu4 66.2(11) 20 18
Cu4 S1 Cu2 64.9(5) 3 .
Cu4 S1 Cu2 64.9(5) 20 .
Cu4 S1 Cu2 64.9(5) . 21
Cu4 S1 Cu2 64.9(5) 20 21
Cu2 S1 Cu2 51.4(2) . 21
Cu4 S1 Cu2 64.9(5) . 3
Cu4 S1 Cu2 64.9(5) 18 3
Cu2 S1 Cu2 75.7(3) . 3
Cu2 S1 Cu2 51.4(2) 21 3
Cu4 S1 Cu2 64.9(5) 3 6
Cu4 S1 Cu2 64.9(5) 18 6
Cu2 S1 Cu2 51.4(2) . 6
Cu2 S1 Cu2 75.7(3) 21 6
Cu2 S1 Cu2 51.4(2) 3 6
Cu4 S1 Cu3 79.7(5) 3 .
Cu4 S1 Cu3 79.7(5) 20 .
Cu2 S1 Cu3 62.36(12) 21 .
Cu2 S1 Cu3 91.9(2) 3 .
Cu2 S1 Cu3 62.36(12) 6 .
Cu4 S1 Cu3 79.7(5) . 21
Cu4 S1 Cu3 79.7(5) 20 21
Cu2 S1 Cu3 62.36(12) . 21
Cu2 S1 Cu3 62.36(12) 3 21
Cu2 S1 Cu3 91.9(2) 6 21
Cu3 S1 Cu3 69.81(8) . 21
Cu4 S1 Cu3 79.7(5) . 1_545
Cu4 S1 Cu3 79.7(5) 18 1_545
Cu2 S1 Cu3 91.9(2) . 1_545
Cu2 S1 Cu3 62.36(12) 21 1_545
Cu2 S1 Cu3 62.36(12) 6 1_545
Cu3 S1 Cu3 108.05(15) . 1_545
Cu3 S1 Cu3 69.81(8) 21 1_545
Cu4 S1 Cu3 79.7(5) 3 21_655
Cu4 S1 Cu3 79.7(5) 18 21_655
Cu2 S1 Cu3 62.36(12) . 21_655
Cu2 S1 Cu3 91.9(2) 21 21_655
Cu2 S1 Cu3 62.36(12) 3 21_655
Cu3 S1 Cu3 69.81(8) . 21_655
Cu3 S1 Cu3 108.05(15) 21 21_655
Cu3 S1 Cu3 69.81(8) 1_545 21_655
Cu1 S2 Cu1 110.84(4) 25 25_455
Cu1 S2 Cu1 71.211(18) 25 1_545
Cu1 S2 Cu1 71.211(18) 25_455 1_545
Cu1 S2 Cu1 71.210(18) 25 .
Cu1 S2 Cu1 71.211(18) 25_455 .
Cu1 S2 Cu1 110.84(4) 1_545 .
Cu1 S2 Sr1 139.737(8) 25 25_445
Cu1 S2 Sr1 72.542(5) 25_455 25_445
Cu1 S2 Sr1 72.542(5) 1_545 25_445
Cu1 S2 Sr1 139.737(8) . 25_445
Cu1 S2 Sr1 72.542(5) 25 25
Cu1 S2 Sr1 139.737(8) 25_455 25
Cu1 S2 Sr1 139.737(8) 1_545 25
Cu1 S2 Sr1 72.542(5) . 25
Sr1 S2 Sr1 131.84(3) 25_445 25
Cu1 S2 Sr1 139.737(8) 25 25_455
Cu1 S2 Sr1 72.542(5) 25_455 25_455
Cu1 S2 Sr1 139.737(8) 1_545 25_455
Cu1 S2 Sr1 72.542(5) . 25_455
Sr1 S2 Sr1 80.419(13) 25_445 25_455
Sr1 S2 Sr1 80.419(13) 25 25_455
Cu1 S2 Sr1 72.542(5) 25 25_545
Cu1 S2 Sr1 139.737(8) 25_455 25_545
Cu1 S2 Sr1 72.542(5) 1_545 25_545
Cu1 S2 Sr1 139.737(8) . 25_545
Sr1 S2 Sr1 80.419(13) 25_445 25_545
Sr1 S2 Sr1 80.419(13) 25 25_545
Sr1 S2 Sr1 131.84(3) 25_455 25_545
Cu4 S3 Cu4 116.3(12) 11 9_445
Cu4 S3 Cu4 73.8(5) 11 28_455
Cu4 S3 Cu4 73.8(5) 9_445 28_455
Cu4 S3 Cu4 73.8(5) 11 26_545
Cu4 S3 Cu4 73.8(5) 9_445 26_545
Cu4 S3 Cu4 116.3(12) 28_455 26_545
Cu4 S3 Cu4 180.000(6) 11 27_445
Cu4 S3 Cu4 63.7(12) 9_445 27_445
Cu4 S3 Cu4 106.2(5) 28_455 27_445
Cu4 S3 Cu4 106.2(5) 26_545 27_445
Cu4 S3 Cu4 106.2(5) 11 12_545
Cu4 S3 Cu4 106.2(5) 9_445 12_545
Cu4 S3 Cu4 180.0(10) 28_455 12_545
Cu4 S3 Cu4 63.7(12) 26_545 12_545
Cu4 S3 Cu4 73.8(5) 27_445 12_545
Cu4 S3 Cu4 106.2(5) 11 10_455
Cu4 S3 Cu4 106.2(5) 9_445 10_455
Cu4 S3 Cu4 63.7(12) 28_455 10_455
Cu4 S3 Cu4 180.0(10) 26_545 10_455
Cu4 S3 Cu4 73.8(5) 27_445 10_455
Cu4 S3 Cu4 116.3(12) 12_545 10_455
Cu4 S3 Cu4 63.7(12) 11 25
Cu4 S3 Cu4 180.0(10) 9_445 25
Cu4 S3 Cu4 106.2(5) 28_455 25
Cu4 S3 Cu4 106.2(5) 26_545 25
Cu4 S3 Cu4 116.3(12) 27_445 25
Cu4 S3 Cu4 73.8(5) 12_545 25
Cu4 S3 Cu4 73.8(5) 10_455 25
Cu4 S3 Cu2 116.0(5) 9_445 11
Cu4 S3 Cu2 96.7(4) 28_455 11
Cu4 S3 Cu2 54.0(2) 26_545 11
Cu4 S3 Cu2 155.36(12) 27_445 11
Cu4 S3 Cu2 83.3(4) 12_545 11
Cu4 S3 Cu2 126.0(2) 10_455 11
Cu4 S3 Cu2 64.0(5) 25 11
Cu4 S3 Cu2 116.0(5) 9_445 29
Cu4 S3 Cu2 54.0(2) 28_455 29
Cu4 S3 Cu2 96.7(4) 26_545 29
Cu4 S3 Cu2 155.36(12) 27_445 29
Cu4 S3 Cu2 126.0(2) 12_545 29
Cu4 S3 Cu2 83.3(4) 10_455 29
Cu4 S3 Cu2 64.0(5) 25 29
Cu2 S3 Cu2 49.0(2) 11 29
Cu4 S3 Cu2 54.0(2) 11 9_545
Cu4 S3 Cu2 96.7(4) 9_445 9_545
Cu4 S3 Cu2 116.0(5) 28_455 9_545
Cu4 S3 Cu2 126.0(2) 27_445 9_545
Cu4 S3 Cu2 64.0(5) 12_545 9_545
Cu4 S3 Cu2 155.36(13) 10_455 9_545
Cu4 S3 Cu2 83.3(4) 25 9_545
Cu2 S3 Cu2 78.53(8) 29 9_545
Cu4 S3 Cu2 54.0(2) 11 14_455
Cu4 S3 Cu2 96.7(4) 9_445 14_455
Cu4 S3 Cu2 116.0(5) 26_545 14_455
Cu4 S3 Cu2 126.0(2) 27_445 14_455
Cu4 S3 Cu2 155.36(13) 12_545 14_455
Cu4 S3 Cu2 64.0(5) 10_455 14_455
Cu4 S3 Cu2 83.3(4) 25 14_455
Cu2 S3 Cu2 78.53(8) 11 14_455
Cu2 S3 Cu2 104.9(3) 9_545 14_455
Mn O Mn 177.26(11) . 1_565
Mn O Sr1 90.88(3) . 25
Mn O Sr1 90.88(3) 1_565 25
Mn O Sr1 90.88(3) . 25_455
Mn O Sr1 90.88(3) 1_565 25_455
Sr1 O Sr1 100.57(6) 25 25_455
Mn O Sr2 89.09(4) . 25_455
Mn O Sr2 89.09(4) 1_565 25_455
Sr1 O Sr2 178.30(6) 25 25_455
Sr1 O Sr2 81.137(9) 25_455 25_455
Mn O Sr2 89.09(4) . 25
Mn O Sr2 89.09(4) 1_565 25
Sr1 O Sr2 81.137(9) 25 25
Sr1 O Sr2 178.30(6) 25_455 25
Sr2 O Sr2 97.16(6) 25_455 25
S2 Cu1 S2 110.84(4) 25 25_455
S2 Cu1 S2 108.789(18) 25 .
S2 Cu1 S2 108.789(18) 25_455 .
S2 Cu1 S2 108.789(18) 25 1_565
S2 Cu1 S2 108.789(18) 25_455 1_565
S2 Cu1 S2 110.84(4) . 1_565
S2 Cu1 Cu1 54.395(9) 25 25_565
S2 Cu1 Cu1 125.605(9) 25_455 25_565
S2 Cu1 Cu1 125.605(9) . 25_565
S2 Cu1 Cu1 54.395(9) 1_565 25_565
S2 Cu1 Cu1 125.605(9) 25 25_455
S2 Cu1 Cu1 54.395(9) 25_455 25_455
S2 Cu1 Cu1 54.395(9) . 25_455
S2 Cu1 Cu1 125.605(9) 1_565 25_455
Cu1 Cu1 Cu1 180 25_565 25_455
S2 Cu1 Cu1 125.605(9) 25 25_465
S2 Cu1 Cu1 54.395(9) 25_455 25_465
S2 Cu1 Cu1 125.605(9) . 25_465
S2 Cu1 Cu1 54.395(9) 1_565 25_465
Cu1 Cu1 Cu1 90 25_565 25_465
Cu1 Cu1 Cu1 90 25_455 25_465
S2 Cu1 Cu1 54.395(9) 25 25
S2 Cu1 Cu1 125.605(9) 25_455 25
S2 Cu1 Cu1 54.395(9) . 25
S2 Cu1 Cu1 125.605(9) 1_565 25
Cu1 Cu1 Cu1 90 25_565 25
Cu1 Cu1 Cu1 90 25_455 25
Cu1 Cu1 Cu1 180 25_465 25
S2 Cu1 Sr1 63.094(14) 25 1_565
S2 Cu1 Sr1 63.094(13) 25_455 1_565
S2 Cu1 Sr1 161.699(19) . 1_565
S2 Cu1 Sr1 87.458(19) 1_565 1_565
Cu1 Cu1 Sr1 64.739(2) 25_565 1_565
Cu1 Cu1 Sr1 115.261(2) 25_455 1_565
Cu1 Cu1 Sr1 64.739(2) 25_465 1_565
Cu1 Cu1 Sr1 115.261(2) 25 1_565
S2 Cu1 Sr1 63.094(14) 25 .
S2 Cu1 Sr1 63.094(14) 25_455 .
S2 Cu1 Sr1 87.458(19) . .
S2 Cu1 Sr1 161.699(19) 1_565 .
Cu1 Cu1 Sr1 115.261(2) 25_565 .
Cu1 Cu1 Sr1 64.739(2) 25_455 .
Cu1 Cu1 Sr1 115.261(2) 25_465 .
Cu1 Cu1 Sr1 64.739(2) 25 .
Sr1 Cu1 Sr1 74.242(7) 1_565 .
S2 Cu1 Sr1 161.699(19) 25 25_455
S2 Cu1 Sr1 87.457(19) 25_455 25_455
S2 Cu1 Sr1 63.094(14) . 25_455
S2 Cu1 Sr1 63.094(14) 1_565 25_455
Cu1 Cu1 Sr1 115.261(2) 25_565 25_455
Cu1 Cu1 Sr1 64.739(2) 25_455 25_455
Cu1 Cu1 Sr1 64.739(2) 25_465 25_455
Cu1 Cu1 Sr1 115.261(2) 25 25_455
Sr1 Cu1 Sr1 129.479(5) 1_565 25_455
Sr1 Cu1 Sr1 129.479(5) . 25_455
S2 Cu1 Sr1 87.457(19) 25 25
S2 Cu1 Sr1 161.699(19) 25_455 25
S2 Cu1 Sr1 63.094(13) . 25
S2 Cu1 Sr1 63.094(13) 1_565 25
Cu1 Cu1 Sr1 64.739(2) 25_565 25
Cu1 Cu1 Sr1 115.261(2) 25_455 25
Cu1 Cu1 Sr1 115.261(2) 25_465 25
Cu1 Cu1 Sr1 64.739(2) 25 25
Sr1 Cu1 Sr1 129.479(5) 1_565 25
Sr1 Cu1 Sr1 129.479(5) . 25
Sr1 Cu1 Sr1 74.241(7) 25_455 25
Cu3 Cu2 Cu4 120.2(12) . 18
Cu3 Cu2 Cu4 120.2(12) . .
Cu4 Cu2 Cu4 112(2) 18 .
Cu3 Cu2 Cu2 26.9(3) . 3_565
Cu4 Cu2 Cu2 124.0(12) 18 3_565
Cu4 Cu2 Cu2 124.0(12) . 3_565
Cu3 Cu2 Cu2 129.10(13) . 21
Cu4 Cu2 Cu2 11.0(12) 18 21
Cu4 Cu2 Cu2 101.0(12) . 21
Cu2 Cu2 Cu2 135.000(4) 3_565 21
Cu3 Cu2 Cu2 129.10(13) . 6
Cu4 Cu2 Cu2 101.0(12) 18 6
Cu4 Cu2 Cu2 11.0(12) . 6
Cu2 Cu2 Cu2 135.000(3) 3_565 6
Cu2 Cu2 Cu2 90 21 6
Cu3 Cu2 Cu4 35.9(7) . 20_565
Cu4 Cu2 Cu4 148.5(7) 18 20_565
Cu4 Cu2 Cu4 99.6(18) . 20_565
Cu2 Cu2 Cu4 24.4(6) 3_565 20_565
Cu2 Cu2 Cu4 159.4(6) 21 20_565
Cu2 Cu2 Cu4 110.6(6) 6 20_565
Cu3 Cu2 Cu4 35.9(7) . 3_565
Cu4 Cu2 Cu4 99.6(18) 18 3_565
Cu4 Cu2 Cu4 148.5(7) . 3_565
Cu2 Cu2 Cu4 24.4(6) 3_565 3_565
Cu2 Cu2 Cu4 110.6(6) 21 3_565
Cu2 Cu2 Cu4 159.4(6) 6 3_565
Cu4 Cu2 Cu4 48.8(12) 20_565 3_565
Cu3 Cu2 Cu2 116.9(3) . 19
Cu4 Cu2 Cu2 89.5(12) 18 19
Cu4 Cu2 Cu2 89.5(12) . 19
Cu2 Cu2 Cu2 90 3_565 19
Cu2 Cu2 Cu2 90 21 19
Cu2 Cu2 Cu2 90 6 19
Cu4 Cu2 Cu2 89.8(6) 20_565 19
Cu4 Cu2 Cu2 89.8(6) 3_565 19
Cu3 Cu2 S1 101.0(3) . .
Cu4 Cu2 S1 70.3(12) 18 .
Cu4 Cu2 S1 70.3(12) . .
Cu2 Cu2 S1 127.84(17) 3_565 .
Cu2 Cu2 S1 64.29(11) 21 .
Cu2 Cu2 S1 64.29(11) 6 .
Cu4 Cu2 S1 124.2(6) 20_565 .
Cu4 Cu2 S1 124.2(6) 3_565 .
Cu2 Cu2 S1 142.16(17) 19 .
Cu3 Cu2 Cu4 128.5(6) . 4
Cu4 Cu2 Cu4 64.1(14) 18 4
Cu4 Cu2 Cu4 98.8(14) . 4
Cu2 Cu2 Cu4 103.9(4) 3_565 4
Cu2 Cu2 Cu4 65.1(2) 21 4
Cu2 Cu2 Cu4 94.7(5) 6 4
Cu4 Cu2 Cu4 111.2(4) 20_565 4
Cu4 Cu2 Cu4 93.9(9) 3_565 4
Cu2 Cu2 Cu4 25.4(2) 19 4
S1 Cu2 Cu4 124.4(4) . 4
Cu3 Cu2 Cu4 128.5(6) . 19
Cu4 Cu2 Cu4 98.8(14) 18 19
Cu4 Cu2 Cu4 64.1(14) . 19
Cu2 Cu2 Cu4 103.9(4) 3_565 19
Cu2 Cu2 Cu4 94.7(5) 21 19
Cu2 Cu2 Cu4 65.1(2) 6 19
Cu4 Cu2 Cu4 93.9(9) 20_565 19
Cu4 Cu2 Cu4 111.2(4) 3_565 19
Cu2 Cu2 Cu4 25.4(2) 19 19
S1 Cu2 Cu4 124.4(4) . 19
Cu4 Cu2 Cu4 41.7(8) 4 19
Cu2 Cu3 Cu2 126.2(6) . 3_565
Cu2 Cu3 Cu4 35.5(8) . .
Cu2 Cu3 Cu4 127.9(9) 3_565 .
Cu2 Cu3 Cu4 127.9(9) . 20_565
Cu2 Cu3 Cu4 35.5(8) 3_565 20_565
Cu4 Cu3 Cu4 106.4(16) . 20_565
Cu2 Cu3 Cu4 35.5(8) . 18
Cu2 Cu3 Cu4 127.9(9) 3_565 18
Cu4 Cu3 Cu4 67.6(16) . 18
Cu4 Cu3 Cu4 154.5(15) 20_565 18
Cu2 Cu3 Cu4 127.9(9) . 3_565
Cu2 Cu3 Cu4 35.5(8) 3_565 3_565
Cu4 Cu3 Cu4 154.5(15) . 3_565
Cu4 Cu3 Cu4 67.6(16) 20_565 3_565
Cu4 Cu3 Cu4 106.4(16) 18 3_565
Cu2 Cu3 S3 75.3(2) . 9_454
Cu2 Cu3 S3 75.3(2) 3_565 9_454
Cu4 Cu3 S3 109.6(8) . 9_454
Cu4 Cu3 S3 109.6(8) 20_565 9_454
Cu4 Cu3 S3 54.2(8) 18 9_454
Cu4 Cu3 S3 54.2(8) 3_565 9_454
Cu2 Cu3 S3 75.3(2) . 9_554
Cu2 Cu3 S3 75.3(2) 3_565 9_554
Cu4 Cu3 S3 54.2(8) . 9_554
Cu4 Cu3 S3 54.2(8) 20_565 9_554
Cu4 Cu3 S3 109.6(8) 18 9_554
Cu4 Cu3 S3 109.6(8) 3_565 9_554
S3 Cu3 S3 111.51(15) 9_454 9_554
Cu2 Cu3 Cu2 38.0(2) . 21
Cu2 Cu3 Cu2 132.1(3) 3_565 21
Cu4 Cu3 Cu2 68.2(8) . 21
Cu4 Cu3 Cu2 159.8(8) 20_565 21
Cu4 Cu3 Cu2 5.3(8) 18 21
Cu4 Cu3 Cu2 108.3(8) 3_565 21
S3 Cu3 Cu2 57.51(8) 9_454 21
S3 Cu3 Cu2 113.03(9) 9_554 21
Cu2 Cu3 Cu2 132.1(3) . 6_565
Cu2 Cu3 Cu2 38.0(2) 3_565 6_565
Cu4 Cu3 Cu2 108.3(8) . 6_565
Cu4 Cu3 Cu2 5.3(8) 20_565 6_565
Cu4 Cu3 Cu2 159.8(8) 18 6_565
Cu4 Cu3 Cu2 68.2(8) 3_565 6_565
S3 Cu3 Cu2 113.03(9) 9_454 6_565
S3 Cu3 Cu2 57.51(8) 9_554 6_565
Cu2 Cu3 Cu2 165.10(15) 21 6_565
Cu2 Cu3 Cu2 38.0(2) . 6
Cu2 Cu3 Cu2 132.1(3) 3_565 6
Cu4 Cu3 Cu2 5.3(8) . 6
Cu4 Cu3 Cu2 108.3(8) 20_565 6
Cu4 Cu3 Cu2 68.2(8) 18 6
Cu4 Cu3 Cu2 159.8(8) 3_565 6
S3 Cu3 Cu2 113.03(9) 9_454 6
S3 Cu3 Cu2 57.51(8) 9_554 6
Cu2 Cu3 Cu2 68.3(2) 21 6
Cu2 Cu3 Cu2 109.6(2) 6_565 6
Cu2 Cu3 Cu2 132.1(3) . 21_565
Cu2 Cu3 Cu2 38.0(2) 3_565 21_565
Cu4 Cu3 Cu2 159.8(8) . 21_565
Cu4 Cu3 Cu2 68.2(8) 20_565 21_565
Cu4 Cu3 Cu2 108.3(8) 18 21_565
Cu4 Cu3 Cu2 5.3(8) 3_565 21_565
S3 Cu3 Cu2 57.51(8) 9_454 21_565
S3 Cu3 Cu2 113.03(9) 9_554 21_565
Cu2 Cu3 Cu2 109.6(2) 21 21_565
Cu2 Cu3 Cu2 68.3(2) 6_565 21_565
Cu2 Cu3 Cu2 165.10(15) 6 21_565
Cu2 Cu4 Cu2 158(2) . 6
Cu2 Cu4 Cu3 166.7(19) . 21_655
Cu2 Cu4 Cu3 24.3(5) 6 21_655
Cu2 Cu4 Cu3 24.3(5) . .
Cu2 Cu4 Cu3 166.7(19) 6 .
Cu3 Cu4 Cu3 147.4(15) 21_655 .
Cu2 Cu4 Cu4 124.0(12) . 20
Cu2 Cu4 Cu4 34.1(12) 6 20
Cu3 Cu4 Cu4 56.2(8) 21_655 20
Cu3 Cu4 Cu4 143.2(8) . 20
Cu2 Cu4 Cu4 34.1(12) . 18
Cu2 Cu4 Cu4 124.0(12) 6 18
Cu3 Cu4 Cu4 143.2(8) 21_655 18
Cu3 Cu4 Cu4 56.2(8) . 18
Cu4 Cu4 Cu4 90.000(4) 20 18
Cu2 Cu4 S3 99.5(12) . 9_554
Cu2 Cu4 S3 99.5(12) 6 9_554
Cu3 Cu4 S3 88.3(8) 21_655 9_554
Cu3 Cu4 S3 88.3(8) . 9_554
Cu4 Cu4 S3 126.9(3) 20 9_554
Cu4 Cu4 S3 126.9(3) 18 9_554
Cu2 Cu4 Cu2 170.3(18) . 21_655
Cu2 Cu4 Cu2 31.5(7) 6 21_655
Cu3 Cu4 Cu2 16.2(2) 21_655 21_655
Cu3 Cu4 Cu2 146.8(13) . 21_655
Cu4 Cu4 Cu2 65.6(6) 20 21_655
Cu4 Cu4 Cu2 155.6(6) 18 21_655
S3 Cu4 Cu2 72.8(6) 9_554 21_655
Cu2 Cu4 Cu2 31.5(7) . 3_565
Cu2 Cu4 Cu2 170.3(18) 6 3_565
Cu3 Cu4 Cu2 146.8(13) 21_655 3_565
Cu3 Cu4 Cu2 16.2(2) . 3_565
Cu4 Cu4 Cu2 155.6(6) 20 3_565
Cu4 Cu4 Cu2 65.6(6) 18 3_565
S3 Cu4 Cu2 72.8(6) 9_554 3_565
Cu2 Cu4 Cu2 138.8(12) 21_655 3_565
Cu2 Cu4 Cu4 90.5(12) . 19
Cu2 Cu4 Cu4 90.5(12) 6 19
Cu3 Cu4 Cu4 102.8(8) 21_655 19
Cu3 Cu4 Cu4 102.8(8) . 19
Cu4 Cu4 Cu4 90 20 19
Cu4 Cu4 Cu4 90.0000(10) 18 19
S3 Cu4 Cu4 58.2(6) 9_554 19
Cu2 Cu4 Cu4 90.2(6) 21_655 19
Cu2 Cu4 Cu4 90.2(6) 3_565 19
Cu2 Cu4 S1 83.6(12) . .
Cu2 Cu4 S1 83.6(12) 6 .
Cu3 Cu4 S1 84.8(8) 21_655 .
Cu3 Cu4 S1 84.8(8) . .
Cu4 Cu4 S1 67.3(4) 20 .
Cu4 Cu4 S1 67.3(4) 18 .
S3 Cu4 S1 155.0(11) 9_554 .
Cu2 Cu4 S1 100.9(6) 21_655 .
Cu2 Cu4 S1 100.9(6) 3_565 .
Cu4 Cu4 S1 146.9(6) 19 .
Cu2 Cu4 Cu2 114.0(14) . 5
Cu2 Cu4 Cu2 65.0(10) 6 5
Cu3 Cu4 Cu2 79.0(6) 21_655 5
Cu3 Cu4 Cu2 128.2(10) . 5
Cu4 Cu4 Cu2 69.1(4) 20 5
Cu4 Cu4 Cu2 103.9(4) 18 5
S3 Cu4 Cu2 66.0(6) 9_554 5
Cu2 Cu4 Cu2 68.7(4) 21_655 5
Cu2 Cu4 Cu2 115.3(8) 3_565 5
Cu4 Cu4 Cu2 25.4(2) 19 5
S1 Cu4 Cu2 135.4(8) . 5

loop_
_geom_bond_atom_site_label_1
_geom_bond_atom_site_label_2
_geom_bond_distance
_geom_bond_site_symmetry_2
Sr1 O 2.6116(12) 13_455
Sr1 O 2.6116(12) 25
Sr1 O 2.6116(12) 13_445
Sr1 O 2.6116(12) 25_455
Sr1 S2 3.1117(4) 25_445
Sr1 S2 3.1117(4) 25
Sr1 S2 3.1117(4) 25_455
Sr1 S2 3.1117(4) 25_545
Sr1 Mn 3.3194(4) 25
Sr1 Mn 3.3194(4) 25_445
Sr1 Mn 3.3194(4) 25_455
Sr1 Mn 3.3194(4) 25_545
Sr2 O 2.6789(12) 13_445
Sr2 O 2.6789(12) 25_455
Sr2 O 2.6789(12) 13_455
Sr2 O 2.6789(12) 25
Sr2 S1 3.0391(4) 25
Sr2 S1 3.0391(4) 25_445
Sr2 S1 3.0391(4) 25_455
Sr2 S1 3.0391(4) 25_545
Sr2 Cu3 3.237(3) 13_455
Sr2 Cu3 3.237(3) 25
Sr2 Cu3 3.237(3) 13_445
Sr2 Cu3 3.237(3) 25_455
Mn O 2.00940(10) 21_655
Mn O 2.00940(10) 21
Mn O 2.00940(10) .
Mn O 2.00940(10) 1_545
Mn S1 2.8037(12) .
Mn Sr1 3.3194(4) 25
Mn Sr1 3.3194(4) 25_445
Mn Sr1 3.3194(4) 25_455
Mn Sr1 3.3194(4) 25_545
Mn Sr2 3.3233(4) 25_445
Mn Sr2 3.3233(4) 25
Mn Sr2 3.3233(4) 25_545
S1 Cu4 2.13(2) .
S1 Cu4 2.13(2) 3
S1 Cu4 2.13(2) 20
S1 Cu4 2.13(2) 18
S1 Cu2 2.250(2) .
S1 Cu2 2.250(2) 21
S1 Cu2 2.250(2) 3
S1 Cu2 2.250(2) 6
S1 Cu3 2.482(2) .
S1 Cu3 2.482(2) 21
S1 Cu3 2.482(2) 1_545
S1 Cu3 2.482(2) 21_655
S2 Cu1 2.4398(5) 25
S2 Cu1 2.4398(5) 25_455
S2 Cu1 2.4398(5) 1_545
S2 Cu1 2.4398(5) .
S2 Sr1 3.1117(4) 25_445
S2 Sr1 3.1117(4) 25
S2 Sr1 3.1117(4) 25_455
S2 Sr1 3.1117(4) 25_545
S3 Cu4 1.97(2) 11
S3 Cu4 1.97(2) 9_445
S3 Cu4 1.97(2) 28_455
S3 Cu4 1.97(2) 26_545
S3 Cu4 1.97(2) 27_445
S3 Cu4 1.97(2) 12_545
S3 Cu4 1.97(2) 10_455
S3 Cu4 1.97(2) 25
S3 Cu2 2.3517(10) 11
S3 Cu2 2.3517(10) 29
S3 Cu2 2.3517(9) 9_545
S3 Cu2 2.3517(9) 14_455
O Mn 2.00940(10) 1_565
O Sr1 2.6116(12) 25
O Sr1 2.6116(12) 25_455
O Sr2 2.6789(12) 25_455
O Sr2 2.6789(12) 25
Cu1 S2 2.4398(5) 25
Cu1 S2 2.4398(5) 25_455
Cu1 S2 2.4398(5) 1_565
Cu1 Cu1 2.8409 25_565
Cu1 Cu1 2.8409 25_455
Cu1 Cu1 2.8409 25_465
Cu1 Cu1 2.8409 25
Cu1 Sr1 3.3287(3) 1_565
Cu1 Sr1 3.3287(3) 25_455
Cu1 Sr1 3.3287(3) 25
Cu2 Cu3 0.705(5) .
Cu2 Cu4 0.994(5) 18
Cu2 Cu4 0.994(5) .
Cu2 Cu2 1.257(12) 3_565
Cu2 Cu2 1.952(8) 21
Cu2 Cu2 1.952(8) 6
Cu2 Cu4 1.992(9) 20_565
Cu2 Cu4 1.992(9) 3_565
Cu2 Cu2 2.098(8) 19
Cu2 Cu4 2.314(19) 4
Cu2 Cu4 2.314(19) 19
Cu3 Cu2 0.705(5) 3_565
Cu3 Cu4 1.480(6) .
Cu3 Cu4 1.480(6) 20_565
Cu3 Cu4 1.480(6) 18
Cu3 Cu4 1.480(6) 3_565
Cu3 S3 2.430(2) 9_454
Cu3 S3 2.430(2) 9_554
Cu3 Cu2 2.458(3) 21
Cu3 Cu2 2.458(3) 6_565
Cu3 Cu2 2.458(3) 6
Cu3 Cu2 2.458(3) 21_565
Cu4 Cu2 0.994(5) 6
Cu4 Cu3 1.480(6) 21_655
Cu4 Cu4 1.65(3) 20
Cu4 Cu4 1.65(3) 18
Cu4 S3 1.97(2) 9_554
Cu4 Cu2 1.992(9) 21_655
Cu4 Cu2 1.992(9) 3_565
Cu4 Cu4 2.08(4) 19
Cu4 Cu2 2.314(19) 5
